data_4324601
loop_
_publ_author_name
'Stephen M. Mansell'
'Rolfe H. Herber'
'Israel Nowik'
'Douglas H. Ross'
'Christopher A. Russell'
'Duncan F. Wass'

_publ_contact_author
; 
    Dr. Chris Russell 
    School of Chemistry
    University of Bristol
    Cantock's Close
    BS8 1TS Bristol
    UK
;
_publ_contact_author_email
;
Chris.Russell@bristol.ac.uk
;
_publ_contact_author_fax '0117 9290509'
_publ_contact_author_phone '0117 9287655'
_publ_section_title
;
 Coordination Chemistry of N-Heterocyclic Stannylenes: A Combined
 Synthetic and M\"ossbauer Spectroscopy Study
;
_journal_name_full 'Inorganic Chemistry'
_journal_page_first 2252
_journal_page_last 2263
_journal_paper_doi 10.1021/ic101920x
_journal_volume 50
_journal_year 2011
_chemical_formula_moiety 'C88 H106 N4 P2 Pt2 Sn2, 4 (C6 H6)'
_chemical_formula_sum 'C112 H130 N4 P2 Pt2 Sn2'
_chemical_formula_weight 2221.70
_chemical_name_systematic
; 
 ? 
;
_space_group_IT_number 15
_symmetry_cell_setting monoclinic
_symmetry_space_group_name_Hall '-C 2yc'
_symmetry_space_group_name_H-M 'C 1 2/c 1'
_atom_sites_solution_hydrogens geom
_atom_sites_solution_primary direct
_atom_sites_solution_secondary difmap
_audit_creation_method SHELXL-97
_cell_angle_alpha 90.00
_cell_angle_beta 92.934(2)
_cell_angle_gamma 90.00
_cell_formula_units_Z 4
_cell_length_a 19.8884(6)
_cell_length_b 26.9543(8)
_cell_length_c 19.0243(6)
_cell_measurement_reflns_used 9980
_cell_measurement_temperature 100(2)
_cell_measurement_theta_max 28.283
_cell_measurement_theta_min 2.5475
_cell_volume 10185.1(5)
_computing_cell_refinement 'APEX-II and SAINT (Bruker, 2001)'
_computing_data_collection 'APEX-II (Bruker, 2004)'
_computing_data_reduction 'SAINT v7.51A (BRUKER)'
_computing_molecular_graphics SHELXTL
_computing_publication_material SHELXTL
_computing_structure_refinement 'SHELXL-97 (Sheldrick, 1997)'
_computing_structure_solution 'SHELXS-97 (Sheldrick, 1990)'
_diffrn_ambient_temperature 100(2)
_diffrn_detector_area_resol_mean '4096x4096pixels / 62x62mm'
_diffrn_measured_fraction_theta_full 0.996
_diffrn_measured_fraction_theta_max 0.996
_diffrn_measurement_device_type 'Bruker Kappa-APEX-II area-detector'
_diffrn_measurement_method '\f and \w scans'
_diffrn_radiation_monochromator graphite
_diffrn_radiation_source 'fine-focus sealed tube'
_diffrn_radiation_type MoK\a
_diffrn_radiation_wavelength 0.71073
_diffrn_reflns_av_R_equivalents 0.0527
_diffrn_reflns_av_sigmaI/netI 0.0363
_diffrn_reflns_limit_h_max 26
_diffrn_reflns_limit_h_min -26
_diffrn_reflns_limit_k_max 35
_diffrn_reflns_limit_k_min -33
_diffrn_reflns_limit_l_max 25
_diffrn_reflns_limit_l_min -22
_diffrn_reflns_number 75254
_diffrn_reflns_theta_full 28.35
_diffrn_reflns_theta_max 28.35
_diffrn_reflns_theta_min 1.27
_diffrn_standards_number 0
_exptl_absorpt_coefficient_mu 3.302
_exptl_absorpt_correction_T_max 0.8501
_exptl_absorpt_correction_T_min 0.5547
_exptl_absorpt_correction_type multi-scan
_exptl_absorpt_process_details SADABS-2007/4
_exptl_crystal_colour Red
_exptl_crystal_density_diffrn 1.449
_exptl_crystal_description Prism
_exptl_crystal_F_000 4464
_exptl_crystal_size_max 0.40
_exptl_crystal_size_mid 0.20
_exptl_crystal_size_min 0.05
_refine_diff_density_max 0.731
_refine_diff_density_min -0.756
_refine_diff_density_rms 0.151
_refine_ls_extinction_method none
_refine_ls_goodness_of_fit_ref 1.121
_refine_ls_hydrogen_treatment constr
_refine_ls_matrix_type full
_refine_ls_number_parameters 559
_refine_ls_number_reflns 12690
_refine_ls_number_restraints 9
_refine_ls_restrained_S_all 1.128
_refine_ls_R_factor_all 0.0367
_refine_ls_R_factor_gt 0.0243
_refine_ls_shift/su_max 0.003
_refine_ls_shift/su_mean 0.000
_refine_ls_structure_factor_coef Fsqd
_refine_ls_weighting_details 'calc w=1/[\s^2^(Fo^2^)+(0.0338P)^2^+5.9459P] where P=(Fo^2^+2Fc^2^)/3'
_refine_ls_weighting_scheme calc
_refine_ls_wR_factor_gt 0.0601
_refine_ls_wR_factor_ref 0.0721
_reflns_number_gt 10697
_reflns_number_total 12690
_reflns_threshold_expression >2sigma(I)
_cod_data_source_file ic101920x_si_001_6.cif
_cod_data_source_block 8
_cod_original_sg_symbol_H-M 'C 2/c'
_cod_database_code 4324601

loop_
_symmetry_equiv_pos_as_xyz
'x, y, z'
'-x, y, -z+1/2'
'x+1/2, y+1/2, z'
'-x+1/2, y+1/2, -z+1/2'
'-x, -y, -z'
'x, -y, z-1/2'
'-x+1/2, -y+1/2, -z'
'x+1/2, -y+1/2, z-1/2'

loop_
_atom_site_label
_atom_site_type_symbol
_atom_site_fract_x
_atom_site_fract_y
_atom_site_fract_z
_atom_site_U_iso_or_equiv
_atom_site_adp_type
_atom_site_occupancy
_atom_site_symmetry_multiplicity
_atom_site_calc_flag
_atom_site_refinement_flags
Pt1 Pt 0.062156(5) 0.182529(4) 0.728825(5) 0.02061(4) Uani 1 1 d .
Sn1 Sn 0.038392(9) 0.163371(7) 0.859704(9) 0.02055(5) Uani 1 1 d .
N1 N 0.05719(12) 0.19459(9) 0.95658(12) 0.0252(5) Uani 1 1 d .
N2 N 0.08046(12) 0.10268(9) 0.90700(12) 0.0256(5) Uani 1 1 d .
C1 C 0.04502(14) 0.24258(11) 0.98445(14) 0.0245(6) Uani 1 1 d .
C2 C 0.07880(15) 0.28463(11) 0.96027(15) 0.0286(6) Uani 1 1 d .
C3 C 0.06640(17) 0.33085(12) 0.99149(18) 0.0355(7) Uani 1 1 d .
H3 H 0.0884 0.3596 0.9751 0.043 Uiso 1 1 calc R
C4 C 0.02324(18) 0.33521(13) 1.04510(18) 0.0397(8) Uani 1 1 d .
H4 H 0.0160 0.3667 1.0659 0.048 Uiso 1 1 calc R
C5 C -0.00946(16) 0.29398(13) 1.06862(17) 0.0368(8) Uani 1 1 d .
H5 H -0.0395 0.2974 1.1055 0.044 Uiso 1 1 calc R
C6 C 0.00040(15) 0.24728(12) 1.03969(15) 0.0294(6) Uani 1 1 d .
C7 C 0.12800(16) 0.28240(12) 0.90201(16) 0.0329(7) Uani 1 1 d .
H7 H 0.1355 0.2466 0.8910 0.040 Uiso 1 1 calc R
C8 C 0.1962(2) 0.30495(16) 0.9238(2) 0.0515(10) Uani 1 1 d .
H8A H 0.1907 0.3404 0.9335 0.077 Uiso 1 1 calc R
H8B H 0.2271 0.3007 0.8857 0.077 Uiso 1 1 calc R
H8C H 0.2148 0.2883 0.9663 0.077 Uiso 1 1 calc R
C9 C 0.0989(2) 0.30709(15) 0.8351(2) 0.0507(10) Uani 1 1 d .
H9A H 0.0586 0.2890 0.8177 0.076 Uiso 1 1 calc R
H9B H 0.1325 0.3066 0.7991 0.076 Uiso 1 1 calc R
H9C H 0.0869 0.3415 0.8453 0.076 Uiso 1 1 calc R
C10 C -0.03622(16) 0.20326(14) 1.06960(16) 0.0364(7) Uani 1 1 d .
H10 H -0.0302 0.1744 1.0376 0.044 Uiso 1 1 calc R
C11 C -0.0068(2) 0.18890(16) 1.1429(2) 0.0563(11) Uani 1 1 d .
H11A H 0.0405 0.1794 1.1397 0.084 Uiso 1 1 calc R
H11B H -0.0323 0.1609 1.1609 0.084 Uiso 1 1 calc R
H11C H -0.0099 0.2173 1.1748 0.084 Uiso 1 1 calc R
C12 C -0.11133(18) 0.21219(17) 1.0739(2) 0.0535(10) Uani 1 1 d .
H12A H -0.1188 0.2381 1.1088 0.080 Uiso 1 1 calc R
H12B H -0.1333 0.1814 1.0879 0.080 Uiso 1 1 calc R
H12C H -0.1303 0.2228 1.0278 0.080 Uiso 1 1 calc R
C13 C 0.08496(15) 0.05233(11) 0.88403(15) 0.0267(6) Uani 1 1 d .
C14 C 0.14931(16) 0.03186(12) 0.87523(16) 0.0325(7) Uani 1 1 d .
C15 C 0.15427(19) -0.01751(13) 0.8551(2) 0.0442(9) Uani 1 1 d .
H15 H 0.1974 -0.0317 0.8498 0.053 Uiso 1 1 calc R
C16 C 0.0977(2) -0.04617(13) 0.8427(2) 0.0474(9) Uani 1 1 d .
H16 H 0.1020 -0.0798 0.8286 0.057 Uiso 1 1 calc R
C17 C 0.03522(18) -0.02616(12) 0.85078(18) 0.0395(8) Uani 1 1 d .
H17 H -0.0035 -0.0462 0.8415 0.047 Uiso 1 1 calc R
C18 C 0.02701(16) 0.02284(11) 0.87223(15) 0.0301(7) Uani 1 1 d .
C19 C 0.21328(16) 0.06233(13) 0.88465(18) 0.0377(8) Uani 1 1 d .
H19 H 0.2001 0.0970 0.8967 0.045 Uiso 1 1 calc R
C20 C 0.2501(2) 0.06432(16) 0.8162(2) 0.0583(11) Uani 1 1 d .
H20A H 0.2610 0.0305 0.8015 0.087 Uiso 1 1 calc R
H20B H 0.2918 0.0834 0.8237 0.087 Uiso 1 1 calc R
H20C H 0.2212 0.0803 0.7795 0.087 Uiso 1 1 calc R
C21 C 0.2603(2) 0.04308(18) 0.9442(3) 0.0705(14) Uani 1 1 d .
H21A H 0.2365 0.0426 0.9881 0.106 Uiso 1 1 calc R
H21B H 0.2997 0.0649 0.9498 0.106 Uiso 1 1 calc R
H21C H 0.2750 0.0094 0.9331 0.106 Uiso 1 1 calc R
C22 C -0.04397(15) 0.04153(11) 0.88268(16) 0.0307(7) Uani 1 1 d .
H22 H -0.0401 0.0748 0.9058 0.037 Uiso 1 1 calc R
C23 C -0.08411(18) 0.04808(13) 0.81304(17) 0.0406(8) Uani 1 1 d .
H23A H -0.0614 0.0722 0.7839 0.061 Uiso 1 1 calc R
H23B H -0.1294 0.0601 0.8220 0.061 Uiso 1 1 calc R
H23C H -0.0874 0.0162 0.7884 0.061 Uiso 1 1 calc R
C24 C -0.08151(18) 0.00714(14) 0.9314(2) 0.0445(9) Uani 1 1 d .
H24A H -0.1280 0.0187 0.9343 0.067 Uiso 1 1 calc R
H24B H -0.0590 0.0075 0.9785 0.067 Uiso 1 1 calc R
H24C H -0.0815 -0.0267 0.9126 0.067 Uiso 1 1 calc R
C25 C 0.10651(17) 0.16391(11) 0.99745(16) 0.0323(7) Uani 1 1 d .
H25A H 0.1036 0.1709 1.0483 0.039 Uiso 1 1 calc R
H25B H 0.1526 0.1721 0.9839 0.039 Uiso 1 1 calc R
C26 C 0.09226(17) 0.11010(12) 0.98346(15) 0.0338(7) Uani 1 1 d .
H26A H 0.1310 0.0897 1.0011 0.041 Uiso 1 1 calc R
H26B H 0.0520 0.0997 1.0083 0.041 Uiso 1 1 calc R
P1 P 0.16227(4) 0.20330(3) 0.69032(4) 0.02355(15) Uani 1 1 d .
C27 C 0.20122(16) 0.15722(11) 0.63463(16) 0.0305(7) Uani 1 1 d .
C28 C 0.1631(2) 0.14047(14) 0.57547(17) 0.0434(9) Uani 1 1 d .
H28 H 0.1196 0.1539 0.5647 0.052 Uiso 1 1 calc R
C29 C 0.1889(3) 0.10416(16) 0.5325(2) 0.0612(12) Uani 1 1 d .
H29 H 0.1635 0.0933 0.4918 0.073 Uiso 1 1 calc R
C30 C 0.2512(3) 0.08398(15) 0.5491(2) 0.0668(14) Uani 1 1 d .
H30 H 0.2683 0.0586 0.5202 0.080 Uiso 1 1 calc R
C31 C 0.2888(2) 0.10015(15) 0.6067(2) 0.0585(11) Uani 1 1 d .
H31 H 0.3320 0.0862 0.6175 0.070 Uiso 1 1 calc R
C32 C 0.26418(19) 0.13681(13) 0.64973(19) 0.0424(8) Uani 1 1 d .
H32 H 0.2906 0.1479 0.6897 0.051 Uiso 1 1 calc R
C33 C 0.23091(14) 0.21737(11) 0.75490(15) 0.0261(6) Uani 1 1 d .
C34 C 0.28275(16) 0.25026(14) 0.74237(18) 0.0399(8) Uani 1 1 d .
H34 H 0.2814 0.2691 0.7001 0.048 Uiso 1 1 calc R
C35 C 0.33639(17) 0.25571(15) 0.7911(2) 0.0483(9) Uani 1 1 d .
H35 H 0.3716 0.2783 0.7820 0.058 Uiso 1 1 calc R
C36 C 0.33913(17) 0.22878(14) 0.85251(19) 0.0454(9) Uani 1 1 d .
H36 H 0.3762 0.2326 0.8856 0.054 Uiso 1 1 calc R
C37 C 0.28790(18) 0.19609(14) 0.86597(18) 0.0419(8) Uani 1 1 d .
H37 H 0.2897 0.1773 0.9083 0.050 Uiso 1 1 calc R
C38 C 0.23363(16) 0.19064(12) 0.81738(16) 0.0323(7) Uani 1 1 d .
H38 H 0.1982 0.1685 0.8271 0.039 Uiso 1 1 calc R
C39 C 0.15652(14) 0.25802(11) 0.63402(15) 0.0261(6) Uani 1 1 d .
C40 C 0.20358(16) 0.26966(12) 0.58525(16) 0.0339(7) Uani 1 1 d .
H40 H 0.2414 0.2487 0.5802 0.041 Uiso 1 1 calc R
C41 C 0.19549(19) 0.31185(13) 0.54372(19) 0.0408(8) Uani 1 1 d .
H41 H 0.2279 0.3196 0.5104 0.049 Uiso 1 1 calc R
C42 C 0.14102(19) 0.34234(14) 0.55052(19) 0.0440(9) Uani 1 1 d .
H42 H 0.1358 0.3711 0.5219 0.053 Uiso 1 1 calc R
C43 C 0.09342(18) 0.33126(13) 0.59904(19) 0.0400(8) Uani 1 1 d .
H43 H 0.0558 0.3525 0.6039 0.048 Uiso 1 1 calc R
C44 C 0.10109(15) 0.28907(12) 0.64048(16) 0.0311(7) Uani 1 1 d .
H44 H 0.0684 0.2813 0.6735 0.037 Uiso 1 1 calc R
C45 C 0.2197(6) 0.9236(4) 0.6761(5) 0.148(4) Uani 1 1 d .
H45 H 0.1792 0.9236 0.6474 0.178 Uiso 1 1 calc R
C46 C 0.2692(8) 0.9565(3) 0.6631(5) 0.162(5) Uani 1 1 d .
H46 H 0.2638 0.9791 0.6249 0.195 Uiso 1 1 calc R
C47 C 0.3256(7) 0.9569(4) 0.7046(6) 0.165(4) Uani 1 1 d .
H47 H 0.3602 0.9802 0.6967 0.198 Uiso 1 1 calc R
C48 C 0.3333(5) 0.9229(4) 0.7592(5) 0.128(3) Uani 1 1 d .
H48 H 0.3733 0.9224 0.7888 0.153 Uiso 1 1 calc R
C49 C 0.2847(5) 0.8915(3) 0.7693(4) 0.112(3) Uani 1 1 d .
H49 H 0.2904 0.8683 0.8067 0.135 Uiso 1 1 calc R
C50 C 0.2275(4) 0.8905(3) 0.7298(4) 0.116(2) Uani 1 1 d .
H50 H 0.1931 0.8673 0.7388 0.139 Uiso 1 1 calc R
C51 C 0.5000 0.0483(4) 0.7500 0.201(8) Uani 1 2 d SD
H51 H 0.5000 0.0130 0.7500 0.242 Uiso 1 2 calc SR
C52 C 0.4451(3) 0.0736(3) 0.7697(5) 0.154(4) Uani 1 1 d D
H52 H 0.4070 0.0560 0.7847 0.185 Uiso 1 1 calc R
C53 C 0.4443(3) 0.1228(3) 0.7683(3) 0.113(3) Uani 1 1 d D
H53 H 0.4048 0.1401 0.7801 0.135 Uiso 1 1 calc R
C54 C 0.5000 0.1491(4) 0.7500 0.115(4) Uani 1 2 d SD
H54 H 0.5000 0.1843 0.7500 0.139 Uiso 1 2 calc SR
C55 C 0.4366(5) 1.0098(5) 1.0184(7) 0.198(6) Uani 1 1 d D
H55 H 0.3922 1.0185 1.0300 0.237 Uiso 1 1 calc R
C56 C 0.4481(5) 0.9905(6) 0.9563(8) 0.249(8) Uani 1 1 d D
H56 H 0.4108 0.9814 0.9258 0.298 Uiso 1 1 calc R
C57 C 0.5105(6) 0.9832(8) 0.9348(6) 0.353(12) Uani 1 1 d D
H57 H 0.5175 0.9733 0.8878 0.424 Uiso 1 1 calc R

loop_
_atom_site_aniso_label
_atom_site_aniso_U_11
_atom_site_aniso_U_22
_atom_site_aniso_U_33
_atom_site_aniso_U_23
_atom_site_aniso_U_13
_atom_site_aniso_U_12
Pt1 0.01864(6) 0.02848(7) 0.01468(6) 0.00099(4) 0.00062(4) -0.00321(4)
Sn1 0.02291(10) 0.02350(10) 0.01503(9) 0.00120(7) -0.00102(7) 0.00086(7)
N1 0.0315(13) 0.0276(13) 0.0161(11) -0.0014(9) -0.0039(10) 0.0016(10)
N2 0.0333(13) 0.0237(12) 0.0196(12) 0.0030(9) -0.0020(10) 0.0025(10)
C1 0.0258(14) 0.0297(15) 0.0176(13) -0.0026(11) -0.0041(11) 0.0013(11)
C2 0.0307(15) 0.0310(16) 0.0239(15) -0.0016(12) -0.0008(12) -0.0003(12)
C3 0.0422(19) 0.0292(17) 0.0347(18) -0.0021(13) -0.0020(15) 0.0013(14)
C4 0.046(2) 0.0369(19) 0.0362(19) -0.0139(15) -0.0001(15) 0.0081(15)
C5 0.0324(17) 0.051(2) 0.0274(16) -0.0084(15) 0.0025(13) 0.0065(15)
C6 0.0259(15) 0.0396(18) 0.0222(14) -0.0027(12) -0.0027(11) -0.0009(12)
C7 0.0368(17) 0.0299(16) 0.0326(17) -0.0006(13) 0.0078(13) -0.0033(13)
C8 0.043(2) 0.062(3) 0.051(2) -0.0087(19) 0.0096(18) -0.0113(18)
C9 0.060(3) 0.061(3) 0.031(2) 0.0065(17) 0.0057(17) -0.0042(19)
C10 0.0294(16) 0.055(2) 0.0248(16) -0.0018(15) 0.0023(12) -0.0084(15)
C11 0.052(2) 0.078(3) 0.038(2) 0.0137(19) -0.0059(18) -0.024(2)
C12 0.036(2) 0.075(3) 0.050(2) -0.008(2) 0.0083(17) -0.0105(19)
C13 0.0353(16) 0.0240(15) 0.0210(14) 0.0037(11) 0.0023(12) 0.0015(12)
C14 0.0375(17) 0.0303(17) 0.0299(16) 0.0049(13) 0.0041(13) 0.0030(13)
C15 0.046(2) 0.0345(19) 0.053(2) 0.0044(16) 0.0127(17) 0.0118(16)
C16 0.058(2) 0.0279(18) 0.057(2) -0.0048(16) 0.0135(19) 0.0037(16)
C17 0.046(2) 0.0297(18) 0.043(2) -0.0023(14) 0.0068(15) -0.0035(15)
C18 0.0385(17) 0.0288(16) 0.0233(15) 0.0036(12) 0.0047(12) -0.0007(13)
C19 0.0328(17) 0.0375(19) 0.0428(19) 0.0065(15) 0.0029(14) 0.0051(14)
C20 0.054(2) 0.055(3) 0.068(3) -0.005(2) 0.027(2) -0.0047(19)
C21 0.050(2) 0.073(3) 0.086(3) 0.016(3) -0.023(2) 0.001(2)
C22 0.0344(16) 0.0275(16) 0.0302(16) 0.0004(12) 0.0015(13) -0.0007(12)
C23 0.048(2) 0.0402(19) 0.0328(18) 0.0012(14) -0.0043(15) 0.0037(15)
C24 0.0386(19) 0.048(2) 0.047(2) 0.0134(17) 0.0064(16) -0.0022(16)
C25 0.0414(18) 0.0315(16) 0.0226(15) -0.0010(12) -0.0104(13) 0.0042(13)
C26 0.0461(19) 0.0334(17) 0.0212(15) 0.0041(12) -0.0059(13) 0.0067(14)
P1 0.0207(3) 0.0325(4) 0.0175(3) 0.0005(3) 0.0011(3) -0.0051(3)
C27 0.0365(17) 0.0316(17) 0.0245(15) -0.0013(12) 0.0116(12) -0.0070(13)
C28 0.054(2) 0.048(2) 0.0295(18) -0.0070(15) 0.0120(15) -0.0195(17)
C29 0.094(4) 0.052(3) 0.039(2) -0.0132(19) 0.024(2) -0.030(2)
C30 0.113(4) 0.035(2) 0.056(3) -0.0085(19) 0.050(3) -0.013(2)
C31 0.072(3) 0.045(2) 0.061(3) 0.007(2) 0.034(2) 0.018(2)
C32 0.048(2) 0.042(2) 0.0384(19) 0.0050(15) 0.0144(16) 0.0053(16)
C33 0.0222(14) 0.0335(16) 0.0225(14) -0.0021(12) -0.0015(11) -0.0015(11)
C34 0.0305(17) 0.052(2) 0.0364(18) 0.0043(16) -0.0045(14) -0.0097(15)
C35 0.0299(18) 0.062(2) 0.052(2) -0.0012(19) -0.0081(16) -0.0132(16)
C36 0.0323(18) 0.057(2) 0.045(2) -0.0080(17) -0.0157(15) 0.0004(16)
C37 0.0408(19) 0.051(2) 0.0322(18) 0.0010(15) -0.0115(15) 0.0063(16)
C38 0.0293(16) 0.0399(19) 0.0274(16) 0.0017(13) -0.0027(13) 0.0011(13)
C39 0.0243(14) 0.0337(16) 0.0202(14) 0.0023(12) -0.0005(11) -0.0066(12)
C40 0.0295(16) 0.0410(19) 0.0316(17) 0.0033(14) 0.0063(13) -0.0036(13)
C41 0.045(2) 0.046(2) 0.0325(19) 0.0075(15) 0.0108(15) -0.0087(16)
C42 0.050(2) 0.043(2) 0.039(2) 0.0152(16) 0.0011(16) -0.0036(16)
C43 0.0342(18) 0.0411(19) 0.045(2) 0.0072(16) -0.0006(15) 0.0001(14)
C44 0.0269(15) 0.0379(18) 0.0283(16) 0.0043(13) 0.0001(12) -0.0048(13)
C45 0.200(10) 0.111(7) 0.125(7) -0.025(6) -0.064(7) 0.078(7)
C46 0.318(17) 0.083(6) 0.085(6) 0.002(5) -0.009(8) 0.011(8)
C47 0.241(14) 0.106(7) 0.151(10) -0.030(7) 0.044(9) -0.044(8)
C48 0.128(7) 0.110(7) 0.142(8) -0.027(6) -0.015(6) 0.023(5)
C49 0.147(7) 0.104(6) 0.085(4) -0.001(4) -0.010(5) 0.076(5)
C50 0.130(6) 0.085(5) 0.134(6) -0.007(4) 0.021(5) 0.046(4)
C51 0.122(10) 0.117(10) 0.38(2) 0.000 0.116(13) 0.000
C52 0.077(5) 0.135(8) 0.258(12) -0.033(7) 0.070(6) -0.020(5)
C53 0.098(6) 0.138(7) 0.100(6) -0.030(5) -0.008(4) 0.037(5)
C54 0.199(13) 0.079(6) 0.064(6) 0.000 -0.035(7) 0.000
C55 0.082(6) 0.275(15) 0.233(14) 0.079(12) -0.014(8) 0.055(8)
C56 0.091(8) 0.40(2) 0.255(18) -0.067(16) -0.026(9) 0.042(10)
C57 0.121(10) 0.71(4) 0.225(15) -0.005(19) -0.022(11) 0.122(16)

loop_
_atom_type_symbol
_atom_type_description
_atom_type_scat_dispersion_real
_atom_type_scat_dispersion_imag
_atom_type_scat_source
C C 0.0033 0.0016 'International Tables Vol C Tables 4.2.6.8 and 6.1.1.4'
H H 0.0000 0.0000 'International Tables Vol C Tables 4.2.6.8 and 6.1.1.4'
N N 0.0061 0.0033 'International Tables Vol C Tables 4.2.6.8 and 6.1.1.4'
P P 0.1023 0.0942 'International Tables Vol C Tables 4.2.6.8 and 6.1.1.4'
Sn Sn -0.6537 1.4246 'International Tables Vol C Tables 4.2.6.8 and 6.1.1.4'
Pt Pt -1.7033 8.3905 'International Tables Vol C Tables 4.2.6.8 and 6.1.1.4'

loop_
_geom_angle_atom_site_label_1
_geom_angle_atom_site_label_2
_geom_angle_atom_site_label_3
_geom_angle
_geom_angle_site_symmetry_1
_geom_angle_site_symmetry_3
_geom_angle_publ_flag
P1 Pt1 Sn1 120.512(18) . 2_556 yes
P1 Pt1 Sn1 124.888(18) . . yes
Sn1 Pt1 Sn1 114.078(6) 2_556 . yes
P1 Pt1 Pt1 165.30(2) . 2_556 yes
Sn1 Pt1 Pt1 59.747(6) 2_556 2_556 ?
Sn1 Pt1 Pt1 59.370(6) . 2_556 ?
N2 Sn1 N1 83.10(9) . . yes
N2 Sn1 Pt1 137.24(7) . 2_556 ?
N1 Sn1 Pt1 127.00(7) . 2_556 ?
N2 Sn1 Pt1 119.50(7) . . ?
N1 Sn1 Pt1 138.20(7) . . ?
Pt1 Sn1 Pt1 60.882(6) 2_556 . yes
C1 N1 C25 115.8(2) . . ?
C1 N1 Sn1 133.13(18) . . ?
C25 N1 Sn1 109.32(18) . . ?
C13 N2 C26 114.9(2) . . ?
C13 N2 Sn1 131.39(18) . . ?
C26 N2 Sn1 111.67(18) . . ?
C2 C1 C6 119.9(3) . . ?
C2 C1 N1 121.1(3) . . ?
C6 C1 N1 118.9(3) . . ?
C1 C2 C3 118.6(3) . . ?
C1 C2 C7 122.9(3) . . ?
C3 C2 C7 118.5(3) . . ?
C4 C3 C2 121.3(3) . . ?
C4 C3 H3 119.3 . . ?
C2 C3 H3 119.3 . . ?
C3 C4 C5 119.8(3) . . ?
C3 C4 H4 120.1 . . ?
C5 C4 H4 120.1 . . ?
C4 C5 C6 121.6(3) . . ?
C4 C5 H5 119.2 . . ?
C6 C5 H5 119.2 . . ?
C5 C6 C1 118.7(3) . . ?
C5 C6 C10 118.6(3) . . ?
C1 C6 C10 122.6(3) . . ?
C2 C7 C9 111.2(3) . . ?
C2 C7 C8 112.6(3) . . ?
C9 C7 C8 110.4(3) . . ?
C2 C7 H7 107.5 . . ?
C9 C7 H7 107.5 . . ?
C8 C7 H7 107.5 . . ?
C7 C8 H8A 109.5 . . ?
C7 C8 H8B 109.5 . . ?
H8A C8 H8B 109.5 . . ?
C7 C8 H8C 109.5 . . ?
H8A C8 H8C 109.5 . . ?
H8B C8 H8C 109.5 . . ?
C7 C9 H9A 109.5 . . ?
C7 C9 H9B 109.5 . . ?
H9A C9 H9B 109.5 . . ?
C7 C9 H9C 109.5 . . ?
H9A C9 H9C 109.5 . . ?
H9B C9 H9C 109.5 . . ?
C6 C10 C12 112.8(3) . . ?
C6 C10 C11 111.7(3) . . ?
C12 C10 C11 108.7(3) . . ?
C6 C10 H10 107.8 . . ?
C12 C10 H10 107.8 . . ?
C11 C10 H10 107.8 . . ?
C10 C11 H11A 109.5 . . ?
C10 C11 H11B 109.5 . . ?
H11A C11 H11B 109.5 . . ?
C10 C11 H11C 109.5 . . ?
H11A C11 H11C 109.5 . . ?
H11B C11 H11C 109.5 . . ?
C10 C12 H12A 109.5 . . ?
C10 C12 H12B 109.5 . . ?
H12A C12 H12B 109.5 . . ?
C10 C12 H12C 109.5 . . ?
H12A C12 H12C 109.5 . . ?
H12B C12 H12C 109.5 . . ?
C18 C13 C14 120.0(3) . . ?
C18 C13 N2 121.4(3) . . ?
C14 C13 N2 118.6(3) . . ?
C15 C14 C13 119.0(3) . . ?
C15 C14 C19 118.7(3) . . ?
C13 C14 C19 122.3(3) . . ?
C16 C15 C14 121.1(3) . . ?
C16 C15 H15 119.4 . . ?
C14 C15 H15 119.4 . . ?
C17 C16 C15 119.9(3) . . ?
C17 C16 H16 120.1 . . ?
C15 C16 H16 120.1 . . ?
C16 C17 C18 121.7(3) . . ?
C16 C17 H17 119.1 . . ?
C18 C17 H17 119.1 . . ?
C17 C18 C13 118.3(3) . . ?
C17 C18 C22 118.4(3) . . ?
C13 C18 C22 123.3(3) . . ?
C14 C19 C21 112.5(3) . . ?
C14 C19 C20 110.7(3) . . ?
C21 C19 C20 110.1(3) . . ?
C14 C19 H19 107.8 . . ?
C21 C19 H19 107.8 . . ?
C20 C19 H19 107.8 . . ?
C19 C20 H20A 109.5 . . ?
C19 C20 H20B 109.5 . . ?
H20A C20 H20B 109.5 . . ?
C19 C20 H20C 109.5 . . ?
H20A C20 H20C 109.5 . . ?
H20B C20 H20C 109.5 . . ?
C19 C21 H21A 109.5 . . ?
C19 C21 H21B 109.5 . . ?
H21A C21 H21B 109.5 . . ?
C19 C21 H21C 109.5 . . ?
H21A C21 H21C 109.5 . . ?
H21B C21 H21C 109.5 . . ?
C18 C22 C23 111.9(3) . . ?
C18 C22 C24 111.3(3) . . ?
C23 C22 C24 110.3(3) . . ?
C18 C22 H22 107.7 . . ?
C23 C22 H22 107.7 . . ?
C24 C22 H22 107.7 . . ?
C22 C23 H23A 109.5 . . ?
C22 C23 H23B 109.5 . . ?
H23A C23 H23B 109.5 . . ?
C22 C23 H23C 109.5 . . ?
H23A C23 H23C 109.5 . . ?
H23B C23 H23C 109.5 . . ?
C22 C24 H24A 109.5 . . ?
C22 C24 H24B 109.5 . . ?
H24A C24 H24B 109.5 . . ?
C22 C24 H24C 109.5 . . ?
H24A C24 H24C 109.5 . . ?
H24B C24 H24C 109.5 . . ?
N1 C25 C26 109.5(2) . . ?
N1 C25 H25A 109.8 . . ?
C26 C25 H25A 109.8 . . ?
N1 C25 H25B 109.8 . . ?
C26 C25 H25B 109.8 . . ?
H25A C25 H25B 108.2 . . ?
N2 C26 C25 109.0(2) . . ?
N2 C26 H26A 109.9 . . ?
C25 C26 H26A 109.9 . . ?
N2 C26 H26B 109.9 . . ?
C25 C26 H26B 109.9 . . ?
H26A C26 H26B 108.3 . . ?
C39 P1 C33 104.44(13) . . ?
C39 P1 C27 102.99(14) . . ?
C33 P1 C27 101.90(14) . . ?
C39 P1 Pt1 111.48(10) . . ?
C33 P1 Pt1 118.69(10) . . ?
C27 P1 Pt1 115.57(10) . . ?
C32 C27 C28 119.1(3) . . ?
C32 C27 P1 123.7(3) . . ?
C28 C27 P1 117.2(3) . . ?
C29 C28 C27 119.9(4) . . ?
C29 C28 H28 120.1 . . ?
C27 C28 H28 120.1 . . ?
C30 C29 C28 120.0(4) . . ?
C30 C29 H29 120.0 . . ?
C28 C29 H29 120.0 . . ?
C31 C30 C29 120.5(4) . . ?
C31 C30 H30 119.8 . . ?
C29 C30 H30 119.8 . . ?
C30 C31 C32 120.3(4) . . ?
C30 C31 H31 119.8 . . ?
C32 C31 H31 119.8 . . ?
C27 C32 C31 120.3(4) . . ?
C27 C32 H32 119.9 . . ?
C31 C32 H32 119.9 . . ?
C38 C33 C34 118.7(3) . . ?
C38 C33 P1 117.6(2) . . ?
C34 C33 P1 123.5(2) . . ?
C35 C34 C33 120.4(3) . . ?
C35 C34 H34 119.8 . . ?
C33 C34 H34 119.8 . . ?
C36 C35 C34 120.6(3) . . ?
C36 C35 H35 119.7 . . ?
C34 C35 H35 119.7 . . ?
C35 C36 C37 119.8(3) . . ?
C35 C36 H36 120.1 . . ?
C37 C36 H36 120.1 . . ?
C36 C37 C38 119.9(3) . . ?
C36 C37 H37 120.1 . . ?
C38 C37 H37 120.1 . . ?
C33 C38 C37 120.6(3) . . ?
C33 C38 H38 119.7 . . ?
C37 C38 H38 119.7 . . ?
C40 C39 C44 119.1(3) . . ?
C40 C39 P1 123.5(2) . . ?
C44 C39 P1 117.4(2) . . ?
C39 C40 C41 120.2(3) . . ?
C39 C40 H40 119.9 . . ?
C41 C40 H40 119.9 . . ?
C42 C41 C40 120.4(3) . . ?
C42 C41 H41 119.8 . . ?
C40 C41 H41 119.8 . . ?
C41 C42 C43 120.2(3) . . ?
C41 C42 H42 119.9 . . ?
C43 C42 H42 119.9 . . ?
C44 C43 C42 119.7(3) . . ?
C44 C43 H43 120.2 . . ?
C42 C43 H43 120.2 . . ?
C43 C44 C39 120.4(3) . . ?
C43 C44 H44 119.8 . . ?
C39 C44 H44 119.8 . . ?
C50 C45 C46 120.7(9) . . ?
C50 C45 H45 119.7 . . ?
C46 C45 H45 119.7 . . ?
C47 C46 C45 119.3(10) . . ?
C47 C46 H46 120.3 . . ?
C45 C46 H46 120.3 . . ?
C46 C47 C48 119.6(10) . . ?
C46 C47 H47 120.2 . . ?
C48 C47 H47 120.2 . . ?
C49 C48 C47 118.9(9) . . ?
C49 C48 H48 120.6 . . ?
C47 C48 H48 120.6 . . ?
C48 C49 C50 123.3(8) . . ?
C48 C49 H49 118.4 . . ?
C50 C49 H49 118.4 . . ?
C49 C50 C45 118.2(9) . . ?
C49 C50 H50 120.9 . . ?
C45 C50 H50 120.9 . . ?
C52 C51 C52 119.6(10) 2_656 . ?
C52 C51 H51 120.2 2_656 . ?
C52 C51 H51 120.2 . . ?
C53 C52 C51 120.4(8) . . ?
C53 C52 H52 119.8 . . ?
C51 C52 H52 119.8 . . ?
C52 C53 C54 120.8(7) . . ?
C52 C53 H53 119.6 . . ?
C54 C53 H53 119.6 . . ?
C53 C54 C53 117.9(9) . 2_656 ?
C53 C54 H54 121.0 . . ?
C53 C54 H54 121.0 2_656 . ?
C56 C55 C57 118.5(11) . 5_677 ?
C56 C55 H55 120.7 . . ?
C57 C55 H55 120.7 5_677 . ?
C55 C56 C57 122.4(12) . . ?
C55 C56 H56 118.8 . . ?
C57 C56 H56 118.8 . . ?
C56 C57 C55 118.6(10) . 5_677 ?
C56 C57 H57 120.7 . . ?
C55 C57 H57 120.7 5_677 . ?

loop_
_geom_bond_atom_site_label_1
_geom_bond_atom_site_label_2
_geom_bond_distance
_geom_bond_site_symmetry_2
_geom_bond_publ_flag
Pt1 P1 2.2281(7) . yes
Pt1 Sn1 2.5994(2) 2_556 yes
Pt1 Sn1 2.6096(2) . yes
Pt1 Pt1 2.6392(2) 2_556 yes
Sn1 N2 2.027(2) . yes
Sn1 N1 2.043(2) . yes
Sn1 Pt1 2.5995(2) 2_556 yes
N1 C1 1.423(4) . ?
N1 C25 1.474(4) . ?
N2 C13 1.430(4) . ?
N2 C26 1.475(4) . ?
C1 C2 1.407(4) . ?
C1 C6 1.416(4) . ?
C2 C3 1.407(4) . ?
C2 C7 1.517(4) . ?
C3 C4 1.371(5) . ?
C3 H3 0.9500 . ?
C4 C5 1.374(5) . ?
C4 H4 0.9500 . ?
C5 C6 1.392(4) . ?
C5 H5 0.9500 . ?
C6 C10 1.518(5) . ?
C7 C9 1.525(5) . ?
C7 C8 1.525(5) . ?
C7 H7 1.0000 . ?
C8 H8A 0.9800 . ?
C8 H8B 0.9800 . ?
C8 H8C 0.9800 . ?
C9 H9A 0.9800 . ?
C9 H9B 0.9800 . ?
C9 H9C 0.9800 . ?
C10 C12 1.519(5) . ?
C10 C11 1.533(5) . ?
C10 H10 1.0000 . ?
C11 H11A 0.9800 . ?
C11 H11B 0.9800 . ?
C11 H11C 0.9800 . ?
C12 H12A 0.9800 . ?
C12 H12B 0.9800 . ?
C12 H12C 0.9800 . ?
C13 C18 1.408(4) . ?
C13 C14 1.412(4) . ?
C14 C15 1.390(5) . ?
C14 C19 1.517(5) . ?
C15 C16 1.374(5) . ?
C15 H15 0.9500 . ?
C16 C17 1.371(5) . ?
C16 H16 0.9500 . ?
C17 C18 1.394(4) . ?
C17 H17 0.9500 . ?
C18 C22 1.522(4) . ?
C19 C21 1.523(5) . ?
C19 C20 1.528(5) . ?
C19 H19 1.0000 . ?
C20 H20A 0.9800 . ?
C20 H20B 0.9800 . ?
C20 H20C 0.9800 . ?
C21 H21A 0.9800 . ?
C21 H21B 0.9800 . ?
C21 H21C 0.9800 . ?
C22 C23 1.522(4) . ?
C22 C24 1.532(4) . ?
C22 H22 1.0000 . ?
C23 H23A 0.9800 . ?
C23 H23B 0.9800 . ?
C23 H23C 0.9800 . ?
C24 H24A 0.9800 . ?
C24 H24B 0.9800 . ?
C24 H24C 0.9800 . ?
C25 C26 1.499(4) . ?
C25 H25A 0.9900 . ?
C25 H25B 0.9900 . ?
C26 H26A 0.9900 . ?
C26 H26B 0.9900 . ?
P1 C39 1.823(3) . ?
P1 C33 1.829(3) . ?
P1 C27 1.830(3) . ?
C27 C32 1.384(5) . ?
C27 C28 1.400(4) . ?
C28 C29 1.390(6) . ?
C28 H28 0.9500 . ?
C29 C30 1.376(7) . ?
C29 H29 0.9500 . ?
C30 C31 1.367(7) . ?
C30 H30 0.9500 . ?
C31 C32 1.388(5) . ?
C31 H31 0.9500 . ?
C32 H32 0.9500 . ?
C33 C38 1.389(4) . ?
C33 C34 1.390(4) . ?
C34 C35 1.385(4) . ?
C34 H34 0.9500 . ?
C35 C36 1.374(5) . ?
C35 H35 0.9500 . ?
C36 C37 1.381(5) . ?
C36 H36 0.9500 . ?
C37 C38 1.392(4) . ?
C37 H37 0.9500 . ?
C38 H38 0.9500 . ?
C39 C40 1.387(4) . ?
C39 C44 1.395(4) . ?
C40 C41 1.389(5) . ?
C40 H40 0.9500 . ?
C41 C42 1.371(5) . ?
C41 H41 0.9500 . ?
C42 C43 1.388(5) . ?
C42 H42 0.9500 . ?
C43 C44 1.388(5) . ?
C43 H43 0.9500 . ?
C44 H44 0.9500 . ?
C45 C50 1.358(11) . ?
C45 C46 1.359(14) . ?
C45 H45 0.9500 . ?
C46 C47 1.338(14) . ?
C46 H46 0.9500 . ?
C47 C48 1.388(13) . ?
C47 H47 0.9500 . ?
C48 C49 1.305(10) . ?
C48 H48 0.9500 . ?
C49 C50 1.332(10) . ?
C49 H49 0.9500 . ?
C50 H50 0.9500 . ?
C51 C52 1.357(6) 2_656 ?
C51 C52 1.357(6) . ?
C51 H51 0.9500 . ?
C52 C53 1.326(7) . ?
C52 H52 0.9500 . ?
C53 C54 1.374(5) . ?
C53 H53 0.9500 . ?
C54 C53 1.374(5) 2_656 ?
C54 H54 0.9500 . ?
C55 C56 1.321(8) . ?
C55 C57 1.356(7) 5_677 ?
C55 H55 0.9500 . ?
C56 C57 1.341(8) . ?
C56 H56 0.9500 . ?
C57 C55 1.356(7) 5_677 ?
C57 H57 0.9500 . ?

loop_
_geom_torsion_atom_site_label_1
_geom_torsion_atom_site_label_2
_geom_torsion_atom_site_label_3
_geom_torsion_atom_site_label_4
_geom_torsion
_geom_torsion_site_symmetry_1
_geom_torsion_site_symmetry_4
P1 Pt1 Sn1 N2 -66.18(8) . .
Sn1 Pt1 Sn1 N2 105.53(8) 2_556 .
Pt1 Pt1 Sn1 N2 130.58(8) 2_556 .
P1 Pt1 Sn1 N1 49.01(11) . .
Sn1 Pt1 Sn1 N1 -139.29(10) 2_556 .
Pt1 Pt1 Sn1 N1 -114.24(10) 2_556 .
P1 Pt1 Sn1 Pt1 163.24(3) . 2_556
Sn1 Pt1 Sn1 Pt1 -25.056(10) 2_556 2_556
N2 Sn1 N1 C1 -179.3(3) . .
Pt1 Sn1 N1 C1 -32.7(3) 2_556 .
Pt1 Sn1 N1 C1 53.2(3) . .
N2 Sn1 N1 C25 17.1(2) . .
Pt1 Sn1 N1 C25 163.66(17) 2_556 .
Pt1 Sn1 N1 C25 -110.43(19) . .
N1 Sn1 N2 C13 170.6(3) . .
Pt1 Sn1 N2 C13 30.9(3) 2_556 .
Pt1 Sn1 N2 C13 -46.8(3) . .
N1 Sn1 N2 C26 8.0(2) . .
Pt1 Sn1 N2 C26 -131.62(18) 2_556 .
Pt1 Sn1 N2 C26 150.60(18) . .
C25 N1 C1 C2 96.2(3) . .
Sn1 N1 C1 C2 -66.6(4) . .
C25 N1 C1 C6 -80.8(3) . .
Sn1 N1 C1 C6 116.4(3) . .
C6 C1 C2 C3 -0.8(4) . .
N1 C1 C2 C3 -177.9(3) . .
C6 C1 C2 C7 179.2(3) . .
N1 C1 C2 C7 2.2(4) . .
C1 C2 C3 C4 1.0(5) . .
C7 C2 C3 C4 -179.0(3) . .
C2 C3 C4 C5 -0.8(5) . .
C3 C4 C5 C6 0.5(5) . .
C4 C5 C6 C1 -0.4(4) . .
C4 C5 C6 C10 178.6(3) . .
C2 C1 C6 C5 0.5(4) . .
N1 C1 C6 C5 177.6(2) . .
C2 C1 C6 C10 -178.3(3) . .
N1 C1 C6 C10 -1.2(4) . .
C1 C2 C7 C9 109.5(3) . .
C3 C2 C7 C9 -70.5(4) . .
C1 C2 C7 C8 -126.1(3) . .
C3 C2 C7 C8 53.9(4) . .
C5 C6 C10 C12 51.0(4) . .
C1 C6 C10 C12 -130.1(3) . .
C5 C6 C10 C11 -71.9(4) . .
C1 C6 C10 C11 107.0(4) . .
C26 N2 C13 C18 97.6(3) . .
Sn1 N2 C13 C18 -64.5(4) . .
C26 N2 C13 C14 -80.5(3) . .
Sn1 N2 C13 C14 117.3(3) . .
C18 C13 C14 C15 -0.2(4) . .
N2 C13 C14 C15 178.0(3) . .
C18 C13 C14 C19 177.8(3) . .
N2 C13 C14 C19 -4.1(4) . .
C13 C14 C15 C16 1.0(5) . .
C19 C14 C15 C16 -177.0(3) . .
C14 C15 C16 C17 -0.6(6) . .
C15 C16 C17 C18 -0.8(6) . .
C16 C17 C18 C13 1.6(5) . .
C16 C17 C18 C22 -177.6(3) . .
C14 C13 C18 C17 -1.1(4) . .
N2 C13 C18 C17 -179.2(3) . .
C14 C13 C18 C22 178.1(3) . .
N2 C13 C18 C22 0.0(4) . .
C15 C14 C19 C21 -64.1(4) . .
C13 C14 C19 C21 118.0(4) . .
C15 C14 C19 C20 59.6(4) . .
C13 C14 C19 C20 -118.4(4) . .
C17 C18 C22 C23 -71.5(4) . .
C13 C18 C22 C23 109.3(3) . .
C17 C18 C22 C24 52.4(4) . .
C13 C18 C22 C24 -126.7(3) . .
C1 N1 C25 C26 154.5(3) . .
Sn1 N1 C25 C26 -38.7(3) . .
C13 N2 C26 C25 163.2(3) . .
Sn1 N2 C26 C25 -31.1(3) . .
N1 C25 C26 N2 45.8(4) . .
Sn1 Pt1 P1 C39 57.65(10) 2_556 .
Sn1 Pt1 P1 C39 -131.15(10) . .
Pt1 Pt1 P1 C39 -29.01(14) 2_556 .
Sn1 Pt1 P1 C33 179.03(11) 2_556 .
Sn1 Pt1 P1 C33 -9.76(12) . .
Pt1 Pt1 P1 C33 92.37(13) 2_556 .
Sn1 Pt1 P1 C27 -59.48(12) 2_556 .
Sn1 Pt1 P1 C27 111.72(11) . .
Pt1 Pt1 P1 C27 -146.14(12) 2_556 .
C39 P1 C27 C32 115.4(3) . .
C33 P1 C27 C32 7.3(3) . .
Pt1 P1 C27 C32 -122.8(3) . .
C39 P1 C27 C28 -67.7(3) . .
C33 P1 C27 C28 -175.8(2) . .
Pt1 P1 C27 C28 54.1(3) . .
C32 C27 C28 C29 -0.6(5) . .
P1 C27 C28 C29 -177.7(3) . .
C27 C28 C29 C30 1.4(6) . .
C28 C29 C30 C31 -1.4(6) . .
C29 C30 C31 C32 0.6(6) . .
C28 C27 C32 C31 -0.2(5) . .
P1 C27 C32 C31 176.7(3) . .
C30 C31 C32 C27 0.2(6) . .
C39 P1 C33 C38 159.8(2) . .
C27 P1 C33 C38 -93.2(3) . .
Pt1 P1 C33 C38 34.9(3) . .
C39 P1 C33 C34 -25.4(3) . .
C27 P1 C33 C34 81.6(3) . .
Pt1 P1 C33 C34 -150.3(3) . .
C38 C33 C34 C35 0.8(5) . .
P1 C33 C34 C35 -174.0(3) . .
C33 C34 C35 C36 -0.1(6) . .
C34 C35 C36 C37 -0.2(6) . .
C35 C36 C37 C38 -0.2(6) . .
C34 C33 C38 C37 -1.1(5) . .
P1 C33 C38 C37 173.9(3) . .
C36 C37 C38 C33 0.8(5) . .
C33 P1 C39 C40 72.6(3) . .
C27 P1 C39 C40 -33.5(3) . .
Pt1 P1 C39 C40 -158.0(2) . .
C33 P1 C39 C44 -108.2(2) . .
C27 P1 C39 C44 145.7(2) . .
Pt1 P1 C39 C44 21.2(2) . .
C44 C39 C40 C41 0.3(4) . .
P1 C39 C40 C41 179.5(2) . .
C39 C40 C41 C42 0.0(5) . .
C40 C41 C42 C43 0.0(6) . .
C41 C42 C43 C44 -0.2(5) . .
C42 C43 C44 C39 0.5(5) . .
C40 C39 C44 C43 -0.5(4) . .
P1 C39 C44 C43 -179.7(2) . .
C50 C45 C46 C47 -1.3(16) . .
C45 C46 C47 C48 1.4(16) . .
C46 C47 C48 C49 -0.7(15) . .
C47 C48 C49 C50 -0.2(13) . .
C48 C49 C50 C45 0.4(11) . .
C46 C45 C50 C49 0.4(12) . .
C52 C51 C52 C53 1.5(6) 2_656 .
C51 C52 C53 C54 -3.0(12) . .
C52 C53 C54 C53 1.5(6) . 2_656
C57 C55 C56 C57 -8(3) 5_677 .
C55 C56 C57 C55 8(3) . 5_677
